data_4086351
loop_
_publ_author_name
'O, Wylie W. N.'
'Kang, Xiaohui'
'Luo, Yi'
'Hou, Zhaomin'

_publ_section_title
;
 PNP-Ligated Heterometallic Rare-Earth/Ruthenium Hydride Complexes Bearing
 Phosphinophenyl and Phosphinomethyl Bridging Ligands
;
_journal_issue 4
_journal_name_full Organometallics
_journal_page_first 1030
_journal_page_last 1043
_journal_paper_doi 10.1021/om401216v
_journal_volume 33
_journal_year 2014
_chemical_formula_sum 'C56 H74 N2 P3 Ru Y'
_chemical_formula_weight 1058.06
_chemical_name_common PNP(iPr)Y(H)2Ru(C5Me5)PPh2(CH2CHCPhNH)
_chemical_name_systematic
; 
 ? 
;
_space_group_IT_number 2
_symmetry_cell_setting triclinic
_symmetry_space_group_name_Hall '-P 1'
_symmetry_space_group_name_H-M 'P -1'
_atom_sites_solution_hydrogens geom
_atom_sites_solution_primary direct
_atom_sites_solution_secondary difmap
_audit_creation_method SHELXL-97
_cell_angle_alpha 86.460(9)
_cell_angle_beta 76.490(8)
_cell_angle_gamma 69.598(8)
_cell_formula_units_Z 2
_cell_length_a 11.8932(16)
_cell_length_b 11.9199(15)
_cell_length_c 20.255(3)
_cell_measurement_reflns_used 25134
_cell_measurement_temperature 163(2)
_cell_measurement_theta_max 25.06
_cell_measurement_theta_min 1.03
_cell_volume 2616.3(6)
_computing_cell_refinement 'APEX2 (Bruker, 2013); SAINT (Bruker, 2012)'
_computing_data_collection 'GIS (Bruker)'
_computing_data_reduction 'SAINT (Bruker, 2012); XPREP (Sheldrick, 2013)'
_computing_molecular_graphics 'Ortep-3 for Windows (Farrugia, 1997)'
_computing_publication_material 'WinGX publication routines (Farrugia, 1999)'
_computing_structure_refinement 'SHELXL-97 (Sheldrick, 1997)'
_computing_structure_solution 'SHELXS-97 (Sheldrick, 1990)'
_diffrn_ambient_temperature 163(2)
_diffrn_measured_fraction_theta_full 0.991
_diffrn_measured_fraction_theta_max 0.991
_diffrn_measurement_device_type 'Bruker D8 QUEST diffractometer with a CMOS area detector'
_diffrn_measurement_method 'phi and omega scans'
_diffrn_radiation_monochromator 'doubly curved silicon crystal'
_diffrn_radiation_source 'microfocus sealed tube'
_diffrn_radiation_type MoK\a
_diffrn_radiation_wavelength 0.71073
_diffrn_reflns_av_R_equivalents 0.0657
_diffrn_reflns_av_sigmaI/netI 0.0757
_diffrn_reflns_limit_h_max 14
_diffrn_reflns_limit_h_min -14
_diffrn_reflns_limit_k_max 14
_diffrn_reflns_limit_k_min -14
_diffrn_reflns_limit_l_max 24
_diffrn_reflns_limit_l_min -24
_diffrn_reflns_number 25134
_diffrn_reflns_theta_full 25.06
_diffrn_reflns_theta_max 25.06
_diffrn_reflns_theta_min 1.03
_exptl_absorpt_coefficient_mu 1.521
_exptl_absorpt_correction_T_max 0.7507
_exptl_absorpt_correction_T_min 0.6582
_exptl_absorpt_correction_type multi-scan
_exptl_absorpt_process_details 'Sheldrick, G. M. (2012) SADABS. Bruker AXS Inc., Madison, Wisconsin, USA.'
_exptl_crystal_colour yellow
_exptl_crystal_density_diffrn 1.343
_exptl_crystal_density_method 'not measured'
_exptl_crystal_description block
_exptl_crystal_F_000 1104
_exptl_crystal_size_max 0.30
_exptl_crystal_size_mid 0.30
_exptl_crystal_size_min 0.20
_refine_diff_density_max 0.624
_refine_diff_density_min -0.505
_refine_diff_density_rms 0.095
_refine_ls_extinction_method none
_refine_ls_goodness_of_fit_ref 1.030
_refine_ls_hydrogen_treatment mixed
_refine_ls_matrix_type full
_refine_ls_number_parameters 586
_refine_ls_number_reflns 9174
_refine_ls_number_restraints 0
_refine_ls_restrained_S_all 1.030
_refine_ls_R_factor_all 0.0694
_refine_ls_R_factor_gt 0.0425
_refine_ls_shift/su_max 0.001
_refine_ls_shift/su_mean 0.000
_refine_ls_structure_factor_coef Fsqd
_refine_ls_weighting_details 'calc w=1/[\s^2^(Fo^2^)+(0.0472P)^2^+0.0000P] where P=(Fo^2^+2Fc^2^)/3'
_refine_ls_weighting_scheme calc
_refine_ls_wR_factor_gt 0.0943
_refine_ls_wR_factor_ref 0.1034
_reflns_number_gt 6902
_reflns_number_total 9174
_reflns_threshold_expression >2sigma(I)
_cod_data_source_file om401216v_si_002.cif
_cod_data_source_block 6b-Y
_cod_depositor_comments
;
The following automatic conversions were performed:

'_symmetry_cell_setting' value 'Triclinic' changed to 'triclinic'
according to the built-in table from CIF Core dictionary named
'cif_core.dic' version 2.4.1 from 2010-06-29.

'_exptl_crystal_density_meas' value 'not measured' was changed to '?'
- the value is perceived as not measured.

Automatic conversion script
Id: cif_fix_values 4093 2015-10-18 17:28:56Z antanas 
;
_cod_original_sg_symbol_H-M P-1
_cod_database_code 4086351

loop_
_symmetry_equiv_pos_as_xyz
'x, y, z'
'-x, -y, -z'

loop_
_atom_site_label
_atom_site_type_symbol
_atom_site_fract_x
_atom_site_fract_y
_atom_site_fract_z
_atom_site_U_iso_or_equiv
_atom_site_adp_type
_atom_site_occupancy
_atom_site_symmetry_multiplicity
_atom_site_calc_flag
_atom_site_refinement_flags
_atom_site_disorder_assembly
_atom_site_disorder_group
C1 C 0.5495(3) 0.3094(3) 0.20006(19) 0.0201(9) Uani 1 1 d . . .
H1 H 0.5764 0.3509 0.2282 0.024 Uiso 1 1 calc R . .
C2 C 0.4890(4) 0.3725(3) 0.15090(19) 0.0202(9) Uani 1 1 d . . .
C3 C 0.5229(4) 0.4730(3) 0.1127(2) 0.0236(9) Uani 1 1 d . . .
C4 C 0.4363(4) 0.5671(4) 0.0881(2) 0.0325(11) Uani 1 1 d . . .
H4 H 0.3531 0.5706 0.0975 0.039 Uiso 1 1 calc R . .
C5 C 0.4697(5) 0.6556(4) 0.0503(2) 0.0400(12) Uani 1 1 d . . .
H5 H 0.4100 0.7179 0.0325 0.048 Uiso 1 1 calc R . .
C6 C 0.5886(5) 0.6539(4) 0.0383(2) 0.0442(13) Uani 1 1 d . . .
H6 H 0.6109 0.7160 0.0132 0.053 Uiso 1 1 calc R . .
C7 C 0.6757(5) 0.5624(5) 0.0627(3) 0.0512(14) Uani 1 1 d . . .
H7 H 0.7582 0.5610 0.0541 0.061 Uiso 1 1 calc R . .
C8 C 0.6434(4) 0.4725(4) 0.0996(2) 0.0362(11) Uani 1 1 d . . .
H8 H 0.7041 0.4095 0.1163 0.043 Uiso 1 1 calc R . .
C9 C 0.7106(3) 0.1139(3) 0.2531(2) 0.0204(9) Uani 1 1 d . . .
C10 C 0.6928(4) 0.1794(4) 0.3112(2) 0.0259(10) Uani 1 1 d . . .
H10 H 0.6183 0.2449 0.3252 0.031 Uiso 1 1 calc R . .
C11 C 0.7804(4) 0.1516(4) 0.3489(2) 0.0316(11) Uani 1 1 d . . .
H11 H 0.7662 0.1983 0.3883 0.038 Uiso 1 1 calc R . .
C12 C 0.8892(4) 0.0562(4) 0.3301(2) 0.0325(11) Uani 1 1 d . . .
H12 H 0.9492 0.0364 0.3567 0.039 Uiso 1 1 calc R . .
C13 C 0.9095(4) -0.0095(4) 0.2724(2) 0.0317(11) Uani 1 1 d . . .
H13 H 0.9844 -0.0748 0.2589 0.038 Uiso 1 1 calc R . .
C14 C 0.8214(4) 0.0185(3) 0.2336(2) 0.0257(10) Uani 1 1 d . . .
H14 H 0.8367 -0.0273 0.1936 0.031 Uiso 1 1 calc R . .
C15 C 0.6529(4) 0.0983(3) 0.1232(2) 0.0222(9) Uani 1 1 d . . .
C16 C 0.7620(4) 0.1173(4) 0.0890(2) 0.0312(10) Uani 1 1 d . . .
H16 H 0.8025 0.1514 0.1129 0.037 Uiso 1 1 calc R . .
C17 C 0.8108(4) 0.0866(4) 0.0210(2) 0.0368(12) Uani 1 1 d . . .
H17 H 0.8849 0.0990 -0.0016 0.044 Uiso 1 1 calc R . .
C18 C 0.7525(5) 0.0387(4) -0.0138(2) 0.0427(13) Uani 1 1 d . . .
H18 H 0.7862 0.0178 -0.0605 0.051 Uiso 1 1 calc R . .
C19 C 0.6452(5) 0.0202(4) 0.0184(2) 0.0400(12) Uani 1 1 d . . .
H19 H 0.6051 -0.0132 -0.0061 0.048 Uiso 1 1 calc R . .
C20 C 0.5953(4) 0.0503(4) 0.0871(2) 0.0306(10) Uani 1 1 d . . .
H20 H 0.5211 0.0377 0.1091 0.037 Uiso 1 1 calc R . .
C21 C 0.3430(4) -0.0580(3) 0.3108(2) 0.0219(9) Uani 1 1 d . . .
C22 C 0.4134(4) -0.0522(3) 0.3574(2) 0.0238(9) Uani 1 1 d . . .
C23 C 0.5410(4) -0.0932(3) 0.3233(2) 0.0286(10) Uani 1 1 d . . .
C24 C 0.5483(4) -0.1250(3) 0.2547(2) 0.0271(10) Uani 1 1 d . . .
C25 C 0.4259(4) -0.1020(3) 0.2466(2) 0.0263(10) Uani 1 1 d . . .
C26 C 0.2076(4) -0.0375(4) 0.3274(2) 0.0328(11) Uani 1 1 d . . .
H26A H 0.1745 -0.0094 0.2870 0.049 Uiso 1 1 calc R . .
H26B H 0.1656 0.0229 0.3640 0.049 Uiso 1 1 calc R . .
H26C H 0.1940 -0.1126 0.3419 0.049 Uiso 1 1 calc R . .
C27 C 0.3631(4) -0.0195(4) 0.4315(2) 0.0350(11) Uani 1 1 d . . .
H27A H 0.4211 0.0057 0.4488 0.053 Uiso 1 1 calc R . .
H27B H 0.3514 -0.0892 0.4566 0.053 Uiso 1 1 calc R . .
H27C H 0.2838 0.0462 0.4376 0.053 Uiso 1 1 calc R . .
C28 C 0.6480(4) -0.1181(4) 0.3563(2) 0.0410(13) Uani 1 1 d . . .
H28A H 0.6283 -0.0561 0.3909 0.061 Uiso 1 1 calc R . .
H28B H 0.7212 -0.1181 0.3218 0.061 Uiso 1 1 calc R . .
H28C H 0.6644 -0.1965 0.3776 0.061 Uiso 1 1 calc R . .
C29 C 0.6655(4) -0.1892(4) 0.2033(2) 0.0417(13) Uani 1 1 d . . .
H29A H 0.6604 -0.1541 0.1586 0.063 Uiso 1 1 calc R . .
H29B H 0.6759 -0.2743 0.2010 0.063 Uiso 1 1 calc R . .
H29C H 0.7360 -0.1808 0.2170 0.063 Uiso 1 1 calc R . .
C30 C 0.3920(5) -0.1338(4) 0.1856(2) 0.0415(12) Uani 1 1 d . . .
H30A H 0.4514 -0.1261 0.1446 0.062 Uiso 1 1 calc R . .
H30B H 0.3093 -0.0796 0.1834 0.062 Uiso 1 1 calc R . .
H30C H 0.3930 -0.2165 0.1889 0.062 Uiso 1 1 calc R . .
C31 C 0.1336(3) 0.6060(3) 0.33486(19) 0.0195(9) Uani 1 1 d . . .
C32 C 0.0223(4) 0.7053(3) 0.3477(2) 0.0239(9) Uani 1 1 d . . .
H32 H -0.0269 0.7248 0.3150 0.029 Uiso 1 1 calc R . .
C33 C -0.0164(4) 0.7741(3) 0.4060(2) 0.0276(10) Uani 1 1 d . . .
H33 H -0.0918 0.8399 0.4124 0.033 Uiso 1 1 calc R . .
C34 C 0.0507(4) 0.7511(4) 0.4561(2) 0.0279(10) Uani 1 1 d . . .
C35 C 0.1593(4) 0.6530(3) 0.4445(2) 0.0265(10) Uani 1 1 d . . .
H35 H 0.2068 0.6339 0.4780 0.032 Uiso 1 1 calc R . .
C36 C 0.2019(4) 0.5811(3) 0.38563(19) 0.0207(9) Uani 1 1 d . . .
C37 C 0.0094(4) 0.8271(4) 0.5192(2) 0.0458(13) Uani 1 1 d . . .
H37A H -0.0425 0.9080 0.5102 0.069 Uiso 1 1 calc R . .
H37B H 0.0815 0.8307 0.5333 0.069 Uiso 1 1 calc R . .
H37C H -0.0380 0.7923 0.5554 0.069 Uiso 1 1 calc R . .
C38 C 0.1218(3) 0.5803(3) 0.22131(19) 0.0206(9) Uani 1 1 d . . .
C39 C 0.0680(3) 0.5172(3) 0.1897(2) 0.0219(9) Uani 1 1 d . . .
C40 C 0.0188(4) 0.5660(4) 0.1333(2) 0.0312(10) Uani 1 1 d . . .
H40 H -0.0163 0.5219 0.1120 0.037 Uiso 1 1 calc R . .
C41 C 0.0198(4) 0.6769(4) 0.1078(2) 0.0363(12) Uani 1 1 d . . .
C42 C 0.0740(4) 0.7374(4) 0.1391(2) 0.0308(11) Uani 1 1 d . . .
H42 H 0.0764 0.8131 0.1225 0.037 Uiso 1 1 calc R . .
C43 C 0.1246(4) 0.6908(3) 0.1934(2) 0.0247(9) Uani 1 1 d . . .
H43 H 0.1627 0.7344 0.2128 0.030 Uiso 1 1 calc R . .
C44 C -0.0367(6) 0.7274(5) 0.0485(3) 0.0622(17) Uani 1 1 d . . .
H44A H -0.0838 0.6794 0.0393 0.093 Uiso 1 1 calc R . .
H44B H 0.0286 0.7255 0.0083 0.093 Uiso 1 1 calc R . .
H44C H -0.0917 0.8103 0.0591 0.093 Uiso 1 1 calc R . .
C45 C 0.2298(4) 0.3436(4) 0.4767(2) 0.0373(12) Uani 1 1 d . . .
H45A H 0.1546 0.4117 0.4758 0.056 Uiso 1 1 calc R . .
H45B H 0.2251 0.3116 0.5226 0.056 Uiso 1 1 calc R . .
H45C H 0.2384 0.2811 0.4447 0.056 Uiso 1 1 calc R . .
C46 C 0.4591(4) 0.2801(4) 0.4574(2) 0.0343(11) Uani 1 1 d . . .
H46A H 0.5294 0.3079 0.4441 0.051 Uiso 1 1 calc R . .
H46B H 0.4686 0.2173 0.4253 0.051 Uiso 1 1 calc R . .
H46C H 0.4554 0.2478 0.5032 0.051 Uiso 1 1 calc R . .
C47 C 0.3406(4) 0.3844(3) 0.4564(2) 0.0246(9) Uani 1 1 d . . .
H47 H 0.3313 0.4470 0.4900 0.030 Uiso 1 1 calc R . .
C48 C 0.4529(4) 0.5985(4) 0.2912(2) 0.0346(11) Uani 1 1 d . . .
H48A H 0.4475 0.5528 0.2541 0.052 Uiso 1 1 calc R . .
H48B H 0.5248 0.6238 0.2768 0.052 Uiso 1 1 calc R . .
H48C H 0.3781 0.6691 0.3026 0.052 Uiso 1 1 calc R . .
C49 C 0.4745(5) 0.5892(4) 0.4103(2) 0.0450(13) Uani 1 1 d . . .
H49A H 0.4823 0.5384 0.4501 0.068 Uiso 1 1 calc R . .
H49B H 0.4000 0.6602 0.4218 0.068 Uiso 1 1 calc R . .
H49C H 0.5467 0.6141 0.3962 0.068 Uiso 1 1 calc R . .
C50 C 0.4659(4) 0.5201(3) 0.3532(2) 0.0258(10) Uani 1 1 d . . .
H50 H 0.5463 0.4528 0.3405 0.031 Uiso 1 1 calc R . .
C51 C -0.1807(4) 0.4512(5) 0.2606(3) 0.0644(17) Uani 1 1 d . . .
H51A H -0.1765 0.4111 0.2189 0.097 Uiso 1 1 calc R . .
H51B H -0.1865 0.5344 0.2511 0.097 Uiso 1 1 calc R . .
H51C H -0.2534 0.4496 0.2950 0.097 Uiso 1 1 calc R . .
C52 C -0.0689(5) 0.4455(5) 0.3513(3) 0.0590(16) Uani 1 1 d . . .
H52A H 0.0064 0.4021 0.3670 0.089 Uiso 1 1 calc R . .
H52B H -0.1407 0.4437 0.3863 0.089 Uiso 1 1 calc R . .
H52C H -0.0740 0.5288 0.3427 0.089 Uiso 1 1 calc R . .
C53 C -0.0662(4) 0.3871(4) 0.2867(2) 0.0339(11) Uani 1 1 d . . .
H53 H -0.0674 0.3048 0.2988 0.041 Uiso 1 1 calc R . .
C54 C 0.1810(4) 0.2643(4) 0.0940(2) 0.0347(11) Uani 1 1 d . . .
H54A H 0.1914 0.3407 0.0793 0.052 Uiso 1 1 calc R . .
H54B H 0.1721 0.2243 0.0557 0.052 Uiso 1 1 calc R . .
H54C H 0.2533 0.2132 0.1102 0.052 Uiso 1 1 calc R . .
C55 C 0.0470(5) 0.1700(4) 0.1758(2) 0.0441(13) Uani 1 1 d . . .
H55A H -0.0272 0.1873 0.2125 0.066 Uiso 1 1 calc R . .
H55B H 0.1184 0.1184 0.1925 0.066 Uiso 1 1 calc R . .
H55C H 0.0372 0.1293 0.1380 0.066 Uiso 1 1 calc R . .
C56 C 0.0665(4) 0.2873(4) 0.1512(2) 0.0272(10) Uani 1 1 d . . .
H56 H -0.0066 0.3386 0.1338 0.033 Uiso 1 1 calc R . .
N1 N 0.3947(3) 0.3449(3) 0.14027(17) 0.0242(8) Uani 1 1 d . . .
N2 N 0.1738(3) 0.5314(3) 0.27698(16) 0.0204(7) Uani 1 1 d . . .
P1 P 0.57896(9) 0.14832(9) 0.21224(5) 0.0179(2) Uani 1 1 d . . .
P2 P 0.34308(9) 0.45231(9) 0.37116(5) 0.0187(2) Uani 1 1 d . . .
P3 P 0.07944(10) 0.36758(9) 0.22249(5) 0.0215(2) Uani 1 1 d . . .
Y1 Y 0.31884(3) 0.33274(3) 0.254824(19) 0.01835(11) Uani 1 1 d . . .
Ru1 Ru 0.43641(3) 0.07233(3) 0.271867(16) 0.01730(10) Uani 1 1 d . . .
H2RU H 0.373(4) 0.187(4) 0.320(2) 0.058(15) Uiso 1 1 d . . .
H1RU H 0.336(3) 0.147(3) 0.2253(17) 0.017(10) Uiso 1 1 d . . .
H1N H 0.370(4) 0.381(4) 0.104(2) 0.050 Uiso 1 1 d . . .

loop_
_atom_site_aniso_label
_atom_site_aniso_U_11
_atom_site_aniso_U_22
_atom_site_aniso_U_33
_atom_site_aniso_U_23
_atom_site_aniso_U_13
_atom_site_aniso_U_12
C1 0.023(2) 0.018(2) 0.023(2) 0.0010(16) -0.0066(18) -0.0107(17)
C2 0.022(2) 0.019(2) 0.019(2) -0.0023(16) -0.0036(18) -0.0070(17)
C3 0.029(2) 0.023(2) 0.018(2) -0.0007(17) -0.0046(18) -0.0083(19)
C4 0.042(3) 0.025(2) 0.026(2) 0.0011(19) -0.003(2) -0.010(2)
C5 0.057(3) 0.026(3) 0.028(3) 0.005(2) -0.005(2) -0.006(2)
C6 0.066(4) 0.033(3) 0.031(3) 0.008(2) 0.004(3) -0.025(3)
C7 0.055(4) 0.056(3) 0.053(3) 0.017(3) -0.007(3) -0.039(3)
C8 0.043(3) 0.037(3) 0.034(3) 0.014(2) -0.011(2) -0.021(2)
C9 0.015(2) 0.019(2) 0.027(2) 0.0058(17) -0.0063(18) -0.0054(17)
C10 0.020(2) 0.025(2) 0.030(2) 0.0016(19) -0.0079(19) -0.0029(18)
C11 0.030(3) 0.038(3) 0.033(3) 0.001(2) -0.015(2) -0.014(2)
C12 0.024(2) 0.039(3) 0.039(3) 0.013(2) -0.020(2) -0.010(2)
C13 0.017(2) 0.026(2) 0.048(3) 0.006(2) -0.007(2) -0.0033(19)
C14 0.021(2) 0.023(2) 0.033(3) 0.0018(18) -0.007(2) -0.0078(18)
C15 0.026(2) 0.015(2) 0.024(2) 0.0013(17) -0.0069(19) -0.0043(17)
C16 0.031(3) 0.031(2) 0.031(3) 0.003(2) -0.004(2) -0.012(2)
C17 0.034(3) 0.036(3) 0.033(3) 0.006(2) 0.002(2) -0.009(2)
C18 0.049(3) 0.035(3) 0.028(3) -0.001(2) -0.002(2) 0.000(2)
C19 0.048(3) 0.037(3) 0.033(3) -0.007(2) -0.010(2) -0.011(2)
C20 0.032(3) 0.027(2) 0.029(3) -0.0042(19) -0.002(2) -0.009(2)
C21 0.022(2) 0.015(2) 0.029(2) 0.0081(17) -0.0087(19) -0.0059(17)
C22 0.025(2) 0.019(2) 0.027(2) 0.0095(17) -0.0058(19) -0.0083(18)
C23 0.022(2) 0.020(2) 0.044(3) 0.0131(19) -0.009(2) -0.0090(18)
C24 0.024(2) 0.014(2) 0.037(3) 0.0055(18) 0.002(2) -0.0047(17)
C25 0.034(3) 0.013(2) 0.030(2) -0.0010(17) -0.002(2) -0.0085(18)
C26 0.024(2) 0.035(3) 0.041(3) 0.008(2) -0.009(2) -0.012(2)
C27 0.043(3) 0.038(3) 0.023(2) 0.009(2) -0.008(2) -0.014(2)
C28 0.026(3) 0.043(3) 0.053(3) 0.026(2) -0.018(2) -0.010(2)
C29 0.033(3) 0.021(2) 0.054(3) 0.002(2) 0.011(2) -0.002(2)
C30 0.061(3) 0.032(3) 0.037(3) -0.005(2) -0.008(3) -0.025(3)
C31 0.020(2) 0.0146(19) 0.024(2) 0.0024(16) -0.0032(18) -0.0070(17)
C32 0.020(2) 0.021(2) 0.028(2) 0.0051(18) -0.0081(19) -0.0032(18)
C33 0.023(2) 0.019(2) 0.034(3) 0.0016(19) -0.002(2) -0.0020(18)
C34 0.029(2) 0.024(2) 0.026(2) -0.0052(18) 0.000(2) -0.0059(19)
C35 0.028(2) 0.026(2) 0.023(2) 0.0004(18) -0.0082(19) -0.0056(19)
C36 0.023(2) 0.018(2) 0.019(2) -0.0024(16) -0.0019(18) -0.0057(17)
C37 0.043(3) 0.038(3) 0.044(3) -0.016(2) -0.005(3) 0.001(2)
C38 0.017(2) 0.019(2) 0.021(2) 0.0014(16) 0.0004(17) -0.0025(17)
C39 0.017(2) 0.024(2) 0.025(2) 0.0025(17) -0.0074(18) -0.0060(17)
C40 0.035(3) 0.033(3) 0.034(3) 0.006(2) -0.018(2) -0.015(2)
C41 0.046(3) 0.032(3) 0.036(3) 0.018(2) -0.023(2) -0.013(2)
C42 0.040(3) 0.020(2) 0.032(3) 0.0119(19) -0.011(2) -0.011(2)
C43 0.023(2) 0.021(2) 0.031(2) 0.0010(18) -0.0080(19) -0.0077(18)
C44 0.095(5) 0.058(4) 0.066(4) 0.036(3) -0.059(4) -0.045(3)
C45 0.033(3) 0.038(3) 0.036(3) 0.012(2) -0.001(2) -0.013(2)
C46 0.043(3) 0.031(3) 0.026(3) 0.0048(19) -0.014(2) -0.006(2)
C47 0.029(2) 0.022(2) 0.019(2) 0.0044(17) -0.0078(19) -0.0038(18)
C48 0.042(3) 0.029(2) 0.034(3) 0.003(2) -0.004(2) -0.016(2)
C49 0.058(3) 0.052(3) 0.044(3) 0.005(2) -0.022(3) -0.037(3)
C50 0.019(2) 0.023(2) 0.034(3) 0.0016(18) -0.0055(19) -0.0062(18)
C51 0.024(3) 0.087(5) 0.072(4) 0.009(3) -0.001(3) -0.014(3)
C52 0.056(4) 0.074(4) 0.047(3) -0.012(3) 0.018(3) -0.041(3)
C53 0.029(3) 0.038(3) 0.034(3) 0.006(2) 0.001(2) -0.015(2)
C54 0.043(3) 0.041(3) 0.027(3) -0.003(2) -0.011(2) -0.020(2)
C55 0.059(4) 0.035(3) 0.050(3) -0.002(2) -0.013(3) -0.030(3)
C56 0.026(2) 0.029(2) 0.031(3) 0.0043(19) -0.011(2) -0.0122(19)
N1 0.028(2) 0.0243(19) 0.021(2) 0.0040(15) -0.0084(16) -0.0094(16)
N2 0.0205(18) 0.0183(17) 0.0201(18) -0.0006(14) -0.0069(15) -0.0021(14)
P1 0.0162(5) 0.0165(5) 0.0210(6) 0.0015(4) -0.0051(4) -0.0051(4)
P2 0.0203(6) 0.0170(5) 0.0196(6) 0.0015(4) -0.0073(4) -0.0056(4)
P3 0.0213(6) 0.0217(6) 0.0245(6) 0.0045(4) -0.0093(5) -0.0091(4)
Y1 0.0175(2) 0.0162(2) 0.0209(2) 0.00102(16) -0.00592(17) -0.00429(16)
Ru1 0.01564(18) 0.01455(17) 0.02105(19) 0.00234(13) -0.00477(14) -0.00431(13)

loop_
_atom_type_symbol
_atom_type_description
_atom_type_scat_dispersion_real
_atom_type_scat_dispersion_imag
_atom_type_scat_source
C C 0.0033 0.0016 'International Tables Vol C Tables 4.2.6.8 and 6.1.1.4'
H H 0.0000 0.0000 'International Tables Vol C Tables 4.2.6.8 and 6.1.1.4'
N N 0.0061 0.0033 'International Tables Vol C Tables 4.2.6.8 and 6.1.1.4'
P P 0.1023 0.0942 'International Tables Vol C Tables 4.2.6.8 and 6.1.1.4'
Y Y -2.7962 3.5667 'International Tables Vol C Tables 4.2.6.8 and 6.1.1.4'
Ru Ru -1.2594 0.8363 'International Tables Vol C Tables 4.2.6.8 and 6.1.1.4'

loop_
_geom_angle_atom_site_label_1
_geom_angle_atom_site_label_2
_geom_angle_atom_site_label_3
_geom_angle
_geom_angle_site_symmetry_1
_geom_angle_site_symmetry_3
C2 C1 P1 122.1(3) . .
C2 C1 Y1 77.8(2) . .
P1 C1 Y1 84.62(14) . .
N1 C2 C1 117.8(3) . .
N1 C2 C3 120.1(3) . .
C1 C2 C3 122.0(3) . .
N1 C2 Y1 58.3(2) . .
C1 C2 Y1 72.0(2) . .
C3 C2 Y1 141.3(3) . .
C4 C3 C8 118.1(4) . .
C4 C3 C2 121.3(4) . .
C8 C3 C2 120.6(4) . .
C5 C4 C3 120.9(4) . .
C6 C5 C4 120.2(4) . .
C5 C6 C7 120.0(4) . .
C6 C7 C8 120.1(5) . .
C7 C8 C3 120.8(4) . .
C10 C9 C14 118.0(4) . .
C10 C9 P1 117.4(3) . .
C14 C9 P1 124.3(3) . .
C11 C10 C9 121.3(4) . .
C10 C11 C12 120.7(4) . .
C13 C12 C11 119.1(4) . .
C12 C13 C14 120.7(4) . .
C13 C14 C9 120.2(4) . .
C20 C15 C16 118.5(4) . .
C20 C15 P1 119.6(3) . .
C16 C15 P1 121.7(3) . .
C17 C16 C15 120.6(4) . .
C18 C17 C16 120.0(4) . .
C17 C18 C19 120.5(4) . .
C18 C19 C20 120.1(5) . .
C15 C20 C19 120.4(4) . .
C22 C21 C25 108.3(3) . .
C22 C21 C26 126.2(4) . .
C25 C21 C26 125.1(4) . .
C22 C21 Ru1 72.4(2) . .
C25 C21 Ru1 71.3(2) . .
C26 C21 Ru1 128.0(3) . .
C21 C22 C23 108.5(4) . .
C21 C22 C27 125.4(4) . .
C23 C22 C27 125.9(4) . .
C21 C22 Ru1 70.5(2) . .
C23 C22 Ru1 72.6(2) . .
C27 C22 Ru1 127.0(3) . .
C22 C23 C24 107.3(4) . .
C22 C23 C28 125.9(4) . .
C24 C23 C28 126.0(4) . .
C22 C23 Ru1 70.3(2) . .
C24 C23 Ru1 71.2(2) . .
C28 C23 Ru1 131.5(3) . .
C25 C24 C23 108.4(4) . .
C25 C24 C29 125.4(4) . .
C23 C24 C29 125.7(4) . .
C25 C24 Ru1 69.8(2) . .
C23 C24 Ru1 71.8(2) . .
C29 C24 Ru1 131.1(3) . .
C24 C25 C21 107.5(4) . .
C24 C25 C30 126.1(4) . .
C21 C25 C30 125.9(4) . .
C24 C25 Ru1 73.0(2) . .
C21 C25 Ru1 70.9(2) . .
C30 C25 Ru1 127.8(3) . .
N2 C31 C36 120.3(3) . .
N2 C31 C32 123.4(4) . .
C36 C31 C32 116.3(4) . .
C33 C32 C31 121.9(4) . .
C32 C33 C34 122.3(4) . .
C35 C34 C33 116.3(4) . .
C35 C34 C37 121.4(4) . .
C33 C34 C37 122.3(4) . .
C34 C35 C36 123.0(4) . .
C35 C36 C31 120.2(4) . .
C35 C36 P2 122.7(3) . .
C31 C36 P2 117.1(3) . .
C39 C38 C43 117.0(4) . .
C39 C38 N2 120.4(3) . .
C43 C38 N2 122.6(4) . .
C38 C39 C40 119.7(4) . .
C38 C39 P3 115.6(3) . .
C40 C39 P3 124.5(3) . .
C41 C40 C39 122.1(4) . .
C42 C41 C40 117.5(4) . .
C42 C41 C44 122.1(4) . .
C40 C41 C44 120.5(4) . .
C43 C42 C41 121.6(4) . .
C42 C43 C38 122.1(4) . .
C45 C47 C46 110.6(3) . .
C45 C47 P2 108.8(3) . .
C46 C47 P2 111.7(3) . .
C49 C50 C48 109.9(4) . .
C49 C50 P2 117.0(3) . .
C48 C50 P2 108.9(3) . .
C52 C53 C51 111.3(4) . .
C52 C53 P3 111.6(3) . .
C51 C53 P3 113.8(3) . .
C54 C56 C55 111.1(4) . .
C54 C56 P3 110.0(3) . .
C55 C56 P3 109.9(3) . .
C2 N1 Y1 92.1(2) . .
C31 N2 C38 115.8(3) . .
C31 N2 Y1 131.1(2) . .
C38 N2 Y1 113.1(2) . .
C1 P1 C15 97.69(17) . .
C1 P1 C9 98.37(17) . .
C15 P1 C9 103.50(18) . .
C1 P1 Ru1 123.69(13) . .
C15 P1 Ru1 119.13(13) . .
C9 P1 Ru1 110.94(12) . .
C1 P1 Y1 58.69(12) . .
C15 P1 Y1 122.82(13) . .
C9 P1 Y1 129.17(13) . .
Ru1 P1 Y1 65.55(3) . .
C36 P2 C50 103.49(18) . .
C36 P2 C47 103.00(18) . .
C50 P2 C47 107.64(19) . .
C36 P2 Y1 101.42(13) . .
C50 P2 Y1 115.85(13) . .
C47 P2 Y1 122.53(14) . .
C39 P3 C56 104.14(18) . .
C39 P3 C53 106.02(19) . .
C56 P3 C53 104.0(2) . .
C39 P3 Y1 91.56(13) . .
C56 P3 Y1 122.17(14) . .
C53 P3 Y1 124.62(15) . .
N1 Y1 N2 99.45(11) . .
N1 Y1 C1 56.17(12) . .
N2 Y1 C1 117.41(11) . .
N1 Y1 C2 29.65(11) . .
N2 Y1 C2 100.37(11) . .
C1 Y1 C2 30.25(11) . .
N1 Y1 P2 130.26(9) . .
N2 Y1 P2 66.73(8) . .
C1 Y1 P2 86.95(9) . .
C2 Y1 P2 103.01(8) . .
N1 Y1 P3 87.14(9) . .
N2 Y1 P3 65.89(8) . .
C1 Y1 P3 143.27(9) . .
C2 Y1 P3 114.78(9) . .
P2 Y1 P3 123.11(3) . .
N1 Y1 Ru1 99.57(8) . .
N2 Y1 Ru1 159.18(8) . .
C1 Y1 Ru1 80.56(8) . .
C2 Y1 Ru1 100.34(8) . .
P2 Y1 Ru1 106.32(2) . .
P3 Y1 Ru1 106.76(2) . .
N1 Y1 P1 70.21(9) . .
N2 Y1 P1 153.79(8) . .
C1 Y1 P1 36.69(8) . .
C2 Y1 P1 58.52(8) . .
P2 Y1 P1 100.90(3) . .
P3 Y1 P1 134.64(3) . .
Ru1 Y1 P1 44.11(2) . .
C21 Ru1 C25 37.77(14) . .
C21 Ru1 C22 37.12(14) . .
C25 Ru1 C22 62.49(15) . .
C21 Ru1 C24 62.13(14) . .
C25 Ru1 C24 37.21(15) . .
C22 Ru1 C24 61.76(14) . .
C21 Ru1 P1 160.27(10) . .
C25 Ru1 P1 123.58(11) . .
C22 Ru1 P1 140.08(11) . .
C24 Ru1 P1 98.77(10) . .
C21 Ru1 C23 62.10(14) . .
C25 Ru1 C23 62.33(15) . .
C22 Ru1 C23 37.02(14) . .
C24 Ru1 C23 36.94(15) . .
P1 Ru1 C23 106.27(10) . .
C21 Ru1 Y1 127.19(10) . .
C25 Ru1 Y1 140.74(11) . .
C22 Ru1 Y1 133.55(10) . .
C24 Ru1 Y1 164.56(11) . .
P1 Ru1 Y1 70.34(3) . .
C23 Ru1 Y1 155.23(12) . .

loop_
_geom_bond_atom_site_label_1
_geom_bond_atom_site_label_2
_geom_bond_distance
_geom_bond_site_symmetry_2
C1 C2 1.393(5) .
C1 P1 1.839(4) .
C1 Y1 2.630(4) .
C2 N1 1.338(5) .
C2 C3 1.508(5) .
C2 Y1 2.703(4) .
C3 C4 1.389(6) .
C3 C8 1.392(6) .
C4 C5 1.382(6) .
C5 C6 1.372(7) .
C6 C7 1.375(7) .
C7 C8 1.382(6) .
C9 C10 1.386(6) .
C9 C14 1.398(5) .
C9 P1 1.850(4) .
C10 C11 1.370(6) .
C11 C12 1.382(6) .
C12 C13 1.374(6) .
C13 C14 1.392(6) .
C15 C20 1.374(6) .
C15 C16 1.407(6) .
C15 P1 1.846(4) .
C16 C17 1.382(6) .
C17 C18 1.362(7) .
C18 C19 1.375(6) .
C19 C20 1.394(6) .
C21 C22 1.420(6) .
C21 C25 1.437(6) .
C21 C26 1.500(5) .
C21 Ru1 2.217(4) .
C22 C23 1.434(5) .
C22 C27 1.501(6) .
C22 Ru1 2.242(4) .
C23 C24 1.437(6) .
C23 C28 1.505(6) .
C23 Ru1 2.272(4) .
C24 C25 1.432(6) .
C24 C29 1.513(6) .
C24 Ru1 2.264(4) .
C25 C30 1.493(6) .
C25 Ru1 2.222(4) .
C31 N2 1.402(5) .
C31 C36 1.411(5) .
C31 C32 1.416(5) .
C32 C33 1.372(6) .
C33 C34 1.391(6) .
C34 C35 1.389(5) .
C34 C37 1.494(6) .
C35 C36 1.397(5) .
C36 P2 1.814(4) .
C38 C39 1.405(5) .
C38 C43 1.409(5) .
C38 N2 1.410(5) .
C39 C40 1.406(5) .
C39 P3 1.835(4) .
C40 C41 1.392(6) .
C41 C42 1.381(6) .
C41 C44 1.505(6) .
C42 C43 1.372(6) .
C45 C47 1.520(6) .
C46 C47 1.523(5) .
C47 P2 1.860(4) .
C48 C50 1.524(5) .
C49 C50 1.501(6) .
C50 P2 1.860(4) .
C51 C53 1.510(7) .
C52 C53 1.508(7) .
C53 P3 1.858(4) .
C54 C56 1.521(6) .
C55 C56 1.530(6) .
C56 P3 1.845(4) .
N1 Y1 2.300(3) .
N2 Y1 2.388(3) .
P1 Ru1 2.2654(10) .
P1 Y1 3.0648(11) .
P2 Y1 2.9473(11) .
P3 Y1 2.9532(12) .
Y1 Ru1 2.9626(6) .
